data_1518773
loop_
_publ_author_name
'Saha, Satyajit'
'Schneider, Christoph'

_publ_section_title
;
 Directing Group Assisted Nucleophilic Substitution of Propargylic
 Alcohols via o-Quinone Methide Intermediates: Br\/onsted Acid Catalyzed,
 Highly Enantio- and Diastereoselective Synthesis of
 7-Alkynyl-12a-acetamido-Substituted Benzoxanthenes.
;
_journal_issue 3
_journal_name_full 'Organic letters'
_journal_page_first 648
_journal_page_last 651
_journal_paper_doi 10.1021/ol503662g
_journal_volume 17
_journal_year 2015
_chemical_absolute_configuration ad
_chemical_formula_sum 'C26 H21 N O2 S'
_chemical_formula_weight 411.5
_space_group_IT_number 19
_symmetry_cell_setting orthorhombic
_symmetry_Int_Tables_number 19
_symmetry_space_group_name_Hall 'P 2ac 2ab'
_symmetry_space_group_name_H-M 'P 21 21 21'
_atom_sites_solution_hydrogens difmap
_atom_sites_solution_primary direct
_atom_sites_solution_secondary difmap
_audit_creation_date 2014-10-21T16:58:27-00:00
_audit_creation_method 'WinGX routine CIF_UPDATE'
_cell_angle_alpha 90
_cell_angle_beta 90
_cell_angle_gamma 90
_cell_formula_units_Z 4
_cell_length_a 7.3516(2)
_cell_length_b 9.5635(2)
_cell_length_c 29.4896(5)
_cell_measurement_reflns_used 7388
_cell_measurement_temperature 130(2)
_cell_measurement_theta_max 29.653
_cell_measurement_theta_min 2.852
_cell_volume 2073.33(8)
_computing_cell_refinement
;
        CrysAlisPro, Agilent Technologies,
        Version 1.171.37.34a (release 02-06-2014 CrysAlis171 .NET)
        (compiled Jun  2 2014,16:24:16)
;
_computing_data_collection
;
        CrysAlisPro, Agilent Technologies,
        Version 1.171.37.34a (release 02-06-2014 CrysAlis171 .NET)
        (compiled Jun  2 2014,16:24:16)
;
_computing_data_reduction
;
        CrysAlisPro, Agilent Technologies,
        Version 1.171.37.34a (release 02-06-2014 CrysAlis171 .NET)
        (compiled Jun  2 2014,16:24:16)
;
_computing_molecular_graphics
;
 ORTEP3 for Windows
 L. J. Farrugia, J. Appl. Crystallogr. 1997, 30, 565.
;
_computing_publication_material
;
 WINGX
 L.J. Farrugia,
 J. Appl. Cryst., 2012, 45, 849-854.
;
_computing_structure_refinement 'SHELXL-2014/7 (Sheldrick, 2014)'
_computing_structure_solution
;
 SHELXS-2013
 Program for Crystal Structure Analysis (Release 2013-1)
 G. M. Sheldrick, Instit\"ut f\"ur Anorganische Chemie der Universit\"at,
 Tammanstrasse 4, D-3400 G\"ottingen, Germany.
 G. M. Sheldrick, Acta. Cryst., 2008, A64, 112 - 122
;
_diffrn_ambient_environment N~2~
_diffrn_ambient_temperature 130(2)
_diffrn_detector 'CCD plate'
_diffrn_detector_area_resol_mean 16.356
_diffrn_detector_type Sapphire3
_diffrn_measured_fraction_theta_full 0.999
_diffrn_measured_fraction_theta_max 0.999
_diffrn_measurement_device 'four-circle diffractometer'
_diffrn_measurement_device_type 'Xcalibur, Sapphire3, Gemini'
_diffrn_measurement_method '\w scans'
_diffrn_orient_matrix_UB_11 0.050286
_diffrn_orient_matrix_UB_12 0.0179446
_diffrn_orient_matrix_UB_13 -0.0196849
_diffrn_orient_matrix_UB_21 0.0820044
_diffrn_orient_matrix_UB_22 -0.0047085
_diffrn_orient_matrix_UB_23 0.0125646
_diffrn_orient_matrix_UB_31 0.0071396
_diffrn_orient_matrix_UB_32 -0.0718327
_diffrn_orient_matrix_UB_33 -0.0057518
_diffrn_radiation_monochromator graphite
_diffrn_radiation_probe x-ray
_diffrn_radiation_type MoK\a
_diffrn_radiation_wavelength 0.71073
_diffrn_reflns_av_R_equivalents 0.027
_diffrn_reflns_av_unetI/netI 0.0383
_diffrn_reflns_Laue_measured_fraction_full 0.999
_diffrn_reflns_Laue_measured_fraction_max 0.999
_diffrn_reflns_limit_h_max 9
_diffrn_reflns_limit_h_min -9
_diffrn_reflns_limit_k_max 12
_diffrn_reflns_limit_k_min -12
_diffrn_reflns_limit_l_max 39
_diffrn_reflns_limit_l_min -39
_diffrn_reflns_number 21584
_diffrn_reflns_point_group_measured_fraction_full 1
_diffrn_reflns_point_group_measured_fraction_max 1
_diffrn_reflns_theta_full 28.28
_diffrn_reflns_theta_max 28.282
_diffrn_reflns_theta_min 2.538
_diffrn_source 'Enhance (Mo) X-ray Source'
_exptl_absorpt_coefficient_mu 0.179
_exptl_absorpt_correction_T_max 1
_exptl_absorpt_correction_T_min 0.98396
_exptl_absorpt_correction_type multi-scan
_exptl_absorpt_process_details
;
        CrysAlisPro, Agilent Technologies,
        Version 1.171.37.34a (release 02-06-2014 CrysAlis171 .NET)
        (compiled Jun  2 2014,16:24:16)
        Empirical absorption correction using spherical harmonics,
 implemented in SCALE3 ABSPACK scaling algorithm.
        Empirical absorption correction using spherical harmonics,
 implemented in SCALE3 ABSPACK scaling algorithm.
;
_exptl_crystal_colour 'clear colourless'
_exptl_crystal_density_diffrn 1.318
_exptl_crystal_description prism
_exptl_crystal_F_000 864
_exptl_crystal_size_max 0.4
_exptl_crystal_size_mid 0.3
_exptl_crystal_size_min 0.1
_refine_diff_density_max 0.204
_refine_diff_density_min -0.243
_refine_diff_density_rms 0.037
_refine_ls_abs_structure_details
;
 Flack x determined using 1893 quotients [(I+)-(I-)]/[(I+)+(I-)]
 (Parsons, Flack and Wagner, Acta Cryst. B69 (2013) 249-259).
;
_refine_ls_abs_structure_Flack -0.04(2)
_refine_ls_extinction_method none
_refine_ls_goodness_of_fit_ref 1.076
_refine_ls_hydrogen_treatment refall
_refine_ls_matrix_type full
_refine_ls_number_parameters 355
_refine_ls_number_reflns 5140
_refine_ls_number_restraints 0
_refine_ls_restrained_S_all 1.076
_refine_ls_R_factor_all 0.0354
_refine_ls_R_factor_gt 0.0311
_refine_ls_shift/su_max 0.001
_refine_ls_shift/su_mean 0
_refine_ls_structure_factor_coef Fsqd
_refine_ls_weighting_details 'w=1/[\s^2^(Fo^2^)+(0.0285P)^2^+0.3962P] where P=(Fo^2^+2Fc^2^)/3'
_refine_ls_weighting_scheme calc
_refine_ls_wR_factor_gt 0.069
_refine_ls_wR_factor_ref 0.0711
_reflns_Friedel_coverage 0.743
_reflns_Friedel_fraction_full 1
_reflns_Friedel_fraction_max 1
_reflns_number_gt 4751
_reflns_number_total 5140
_reflns_threshold_expression 'I > 2\s(I)'
_cod_data_source_file ccdc_deposit.cif
_cod_data_source_block x2099fin
_cod_database_code 1518773

loop_
_symmetry_equiv_pos_as_xyz
'x, y, z'
'-x+1/2, -y, z+1/2'
'-x, y+1/2, -z+1/2'
'x+1/2, -y+1/2, -z'

loop_
_atom_site_label
_atom_site_type_symbol
_atom_site_fract_x
_atom_site_fract_y
_atom_site_fract_z
_atom_site_U_iso_or_equiv
_atom_site_adp_type
_atom_site_occupancy
_atom_site_site_symmetry_order
_atom_site_calc_flag
S1 S 0.52339(8) 0.21516(6) 0.89186(2) 0.03736(14) Uani 1 1 d
O1 O 0.19244(17) -0.04270(14) 0.79160(4) 0.0212(3) Uani 1 1 d
O2 O 0.5334(2) -0.12087(13) 0.75284(4) 0.0259(3) Uani 1 1 d
N1 N 0.4430(2) 0.09322(16) 0.77711(5) 0.0200(3) Uani 1 1 d
C1 C 0.3233(2) 0.04644(18) 0.81311(5) 0.0183(3) Uani 1 1 d
C2 C 0.2288(3) 0.17383(19) 0.83322(6) 0.0234(4) Uani 1 1 d
C3 C 0.0572(3) 0.2127(2) 0.81755(7) 0.0310(4) Uani 1 1 d
C4 C -0.0316(4) 0.3279(2) 0.83551(9) 0.0435(6) Uani 1 1 d
C5 C 0.0505(4) 0.4043(2) 0.86948(9) 0.0471(7) Uani 1 1 d
C6 C 0.2193(4) 0.3679(2) 0.88537(8) 0.0394(5) Uani 1 1 d
C7 C 0.3110(3) 0.25183(19) 0.86744(6) 0.0278(4) Uani 1 1 d
C8 C 0.5853(3) 0.0469(2) 0.86787(7) 0.0261(4) Uani 1 1 d
C9 C 0.4253(2) -0.03628(19) 0.84989(6) 0.0194(3) Uani 1 1 d
C10 C 0.2889(2) -0.07890(19) 0.88709(6) 0.0204(3) Uani 1 1 d
C11 C 0.1158(2) -0.13610(18) 0.86607(6) 0.0194(3) Uani 1 1 d
C12 C -0.0125(2) -0.20925(19) 0.89162(6) 0.0244(4) Uani 1 1 d
C13 C -0.1652(3) -0.2668(2) 0.87179(7) 0.0280(4) Uani 1 1 d
C14 C -0.1921(3) -0.2530(2) 0.82548(7) 0.0270(4) Uani 1 1 d
C15 C -0.0715(3) -0.17661(19) 0.79959(6) 0.0238(4) Uani 1 1 d
C16 C 0.0807(2) -0.11767(18) 0.81997(6) 0.0189(3) Uani 1 1 d
C17 C 0.5375(3) 0.00688(18) 0.74954(6) 0.0207(3) Uani 1 1 d
C18 C 0.6527(3) 0.0783(2) 0.71429(7) 0.0288(4) Uani 1 1 d
C19 C 0.3666(3) -0.1827(2) 0.91848(6) 0.0237(4) Uani 1 1 d
C20 C 0.4152(3) -0.2713(2) 0.94410(6) 0.0249(4) Uani 1 1 d
C21 C 0.4563(3) -0.3879(2) 0.97339(6) 0.0276(4) Uani 1 1 d
C22 C 0.3126(4) -0.4583(2) 0.99451(7) 0.0360(5) Uani 1 1 d
C23 C 0.3475(5) -0.5765(3) 1.02026(8) 0.0503(7) Uani 1 1 d
C24 C 0.5225(5) -0.6242(3) 1.02560(7) 0.0544(8) Uani 1 1 d
C25 C 0.6654(4) -0.5541(3) 1.00569(8) 0.0483(7) Uani 1 1 d
C26 C 0.6332(3) -0.4353(2) 0.97980(7) 0.0350(5) Uani 1 1 d
H1N1 H 0.444(3) 0.179(2) 0.7720(7) 0.029(6) Uiso 1 1 d
H3 H 0.001(3) 0.159(2) 0.7939(8) 0.039(7) Uiso 1 1 d
H4 H -0.145(4) 0.349(3) 0.8235(9) 0.050(8) Uiso 1 1 d
H5 H -0.010(4) 0.482(3) 0.8829(9) 0.061(8) Uiso 1 1 d
H6 H 0.280(4) 0.423(3) 0.9102(9) 0.047(7) Uiso 1 1 d
H8A H 0.674(3) 0.059(2) 0.8434(7) 0.032(6) Uiso 1 1 d
H8B H 0.648(3) -0.009(2) 0.8938(8) 0.034(6) Uiso 1 1 d
H9 H 0.474(3) -0.123(2) 0.8361(6) 0.020(5) Uiso 1 1 d
H10 H 0.261(3) 0.008(3) 0.9063(8) 0.035(6) Uiso 1 1 d
H12 H 0.009(3) -0.217(2) 0.9241(7) 0.029(6) Uiso 1 1 d
H13 H -0.250(3) -0.318(2) 0.8900(7) 0.032(6) Uiso 1 1 d
H14 H -0.296(3) -0.295(3) 0.8113(8) 0.034(6) Uiso 1 1 d
H15 H -0.088(3) -0.159(2) 0.7670(7) 0.024(5) Uiso 1 1 d
H18A H 0.606(4) 0.054(3) 0.6838(9) 0.053(8) Uiso 1 1 d
H18B H 0.652(4) 0.174(3) 0.7171(8) 0.039(7) Uiso 1 1 d
H18C H 0.779(4) 0.046(3) 0.7163(8) 0.046(7) Uiso 1 1 d
H22 H 0.185(4) -0.419(3) 0.9905(8) 0.040(7) Uiso 1 1 d
H23 H 0.252(4) -0.624(3) 1.0331(10) 0.062(9) Uiso 1 1 d
H24 H 0.548(4) -0.706(3) 1.0439(9) 0.052(7) Uiso 1 1 d
H25 H 0.794(4) -0.591(3) 1.0091(10) 0.068(10) Uiso 1 1 d
H26 H 0.733(3) -0.386(3) 0.9665(8) 0.038(7) Uiso 1 1 d

loop_
_atom_site_aniso_label
_atom_site_aniso_U_11
_atom_site_aniso_U_22
_atom_site_aniso_U_33
_atom_site_aniso_U_23
_atom_site_aniso_U_13
_atom_site_aniso_U_12
S1 0.0487(3) 0.0259(3) 0.0374(3) -0.0094(2) -0.0081(2) -0.0055(2)
O1 0.0231(6) 0.0230(6) 0.0175(5) 0.0015(5) 0.0006(5) -0.0031(5)
O2 0.0344(7) 0.0167(6) 0.0267(6) -0.0005(5) 0.0052(6) 0.0020(6)
N1 0.0252(8) 0.0139(7) 0.0210(7) 0.0020(6) 0.0061(6) 0.0010(6)
C1 0.0202(8) 0.0165(8) 0.0183(7) 0.0005(7) 0.0020(6) 0.0011(7)
C2 0.0312(10) 0.0177(9) 0.0213(8) 0.0042(7) 0.0092(7) 0.0053(7)
C3 0.0331(11) 0.0262(10) 0.0337(10) 0.0101(9) 0.0103(9) 0.0067(9)
C4 0.0409(13) 0.0347(12) 0.0548(14) 0.0158(11) 0.0201(12) 0.0182(11)
C5 0.0653(17) 0.0261(11) 0.0499(13) 0.0066(10) 0.0319(13) 0.0182(11)
C6 0.0676(16) 0.0197(10) 0.0308(10) -0.0011(8) 0.0209(11) 0.0025(10)
C7 0.0416(11) 0.0184(9) 0.0235(9) 0.0022(7) 0.0092(8) 0.0020(8)
C8 0.0268(10) 0.0243(9) 0.0270(9) -0.0014(8) -0.0017(8) -0.0022(8)
C9 0.0228(9) 0.0160(8) 0.0193(7) 0.0008(7) 0.0003(6) 0.0021(7)
C10 0.0251(8) 0.0190(8) 0.0171(7) 0.0016(7) -0.0004(7) 0.0015(7)
C11 0.0210(8) 0.0164(8) 0.0208(8) 0.0003(6) 0.0014(6) 0.0038(7)
C12 0.0259(9) 0.0220(9) 0.0252(8) 0.0059(7) 0.0053(7) 0.0044(7)
C13 0.0227(9) 0.0245(10) 0.0368(10) 0.0081(8) 0.0062(8) 0.0030(8)
C14 0.0197(9) 0.0224(10) 0.0390(10) -0.0014(8) -0.0024(8) 0.0008(7)
C15 0.0236(9) 0.0234(9) 0.0244(8) -0.0021(7) -0.0004(7) 0.0033(7)
C16 0.0202(8) 0.0167(8) 0.0198(8) 0.0001(6) 0.0022(6) 0.0027(7)
C17 0.0222(9) 0.0199(8) 0.0199(8) -0.0004(6) 0.0010(7) 0.0010(7)
C18 0.0329(11) 0.0223(10) 0.0313(10) 0.0036(8) 0.0138(8) 0.0032(8)
C19 0.0253(9) 0.0264(9) 0.0195(8) 0.0004(7) -0.0004(7) -0.0010(7)
C20 0.0274(9) 0.0272(10) 0.0201(8) 0.0012(7) -0.0010(7) -0.0008(8)
C21 0.0413(11) 0.0244(10) 0.0171(8) 0.0019(7) -0.0047(8) 0.0004(9)
C22 0.0528(14) 0.0320(11) 0.0232(9) 0.0009(9) 0.0010(9) -0.0076(11)
C23 0.094(2) 0.0338(13) 0.0228(10) 0.0038(9) 0.0017(12) -0.0182(14)
C24 0.113(3) 0.0247(11) 0.0253(10) 0.0045(9) -0.0188(14) 0.0039(15)
C25 0.0789(19) 0.0347(13) 0.0313(11) -0.0025(10) -0.0234(12) 0.0181(14)
C26 0.0457(13) 0.0321(12) 0.0272(10) 0.0002(9) -0.0093(9) 0.0043(10)

loop_
_atom_type_symbol
_atom_type_description
_atom_type_scat_dispersion_real
_atom_type_scat_dispersion_imag
_atom_type_scat_source
S S 0.1246 0.1234 'International Tables Vol C Tables 4.2.6.8 and 6.1.1.4'
O O 0.0106 0.006 'International Tables Vol C Tables 4.2.6.8 and 6.1.1.4'
N N 0.0061 0.0033 'International Tables Vol C Tables 4.2.6.8 and 6.1.1.4'
C C 0.0033 0.0016 'International Tables Vol C Tables 4.2.6.8 and 6.1.1.4'
H H 0 0 'International Tables Vol C Tables 4.2.6.8 and 6.1.1.4'

loop_
_geom_angle_atom_site_label_1
_geom_angle_atom_site_label_2
_geom_angle_atom_site_label_3
_geom_angle
C7 S1 C8 103.90(9)
C16 O1 C1 116.23(13)
C17 N1 C1 124.35(15)
C17 N1 H1N1 119.3(16)
C1 N1 H1N1 116.1(16)
O1 C1 N1 105.48(13)
O1 C1 C2 110.02(14)
N1 C1 C2 108.37(14)
O1 C1 C9 109.48(14)
N1 C1 C9 112.28(14)
C2 C1 C9 111.06(14)
C7 C2 C3 119.34(18)
C7 C2 C1 120.85(17)
C3 C2 C1 119.80(18)
C4 C3 C2 120.8(2)
C4 C3 H3 119.9(15)
C2 C3 H3 119.3(15)
C5 C4 C3 119.5(2)
C5 C4 H4 123.5(17)
C3 C4 H4 117.0(17)
C6 C5 C4 120.7(2)
C6 C5 H5 118.8(18)
C4 C5 H5 120.6(18)
C5 C6 C7 120.5(2)
C5 C6 H6 121.3(16)
C7 C6 H6 118.2(16)
C2 C7 C6 119.2(2)
C2 C7 S1 125.20(14)
C6 C7 S1 115.55(17)
C9 C8 S1 114.00(14)
C9 C8 H8A 108.7(13)
S1 C8 H8A 110.3(14)
C9 C8 H8B 109.3(13)
S1 C8 H8B 106.1(13)
H8A C8 H8B 108.2(19)
C8 C9 C1 110.81(15)
C8 C9 C10 113.25(14)
C1 C9 C10 108.71(14)
C8 C9 H9 107.6(12)
C1 C9 H9 108.4(11)
C10 C9 H9 107.9(11)
C19 C10 C11 109.82(15)
C19 C10 C9 111.91(15)
C11 C10 C9 110.48(14)
C19 C10 H10 106.1(13)
C11 C10 H10 110.5(14)
C9 C10 H10 107.9(13)
C16 C11 C12 117.69(17)
C16 C11 C10 120.53(15)
C12 C11 C10 121.78(15)
C13 C12 C11 121.38(17)
C13 C12 H12 121.2(14)
C11 C12 H12 117.4(14)
C12 C13 C14 119.68(18)
C12 C13 H13 119.9(13)
C14 C13 H13 120.4(13)
C15 C14 C13 120.30(18)
C15 C14 H14 119.6(14)
C13 C14 H14 120.1(14)
C14 C15 C16 119.53(17)
C14 C15 H15 123.3(12)
C16 C15 H15 117.1(12)
O1 C16 C15 115.44(15)
O1 C16 C11 123.27(16)
C15 C16 C11 121.28(16)
O2 C17 N1 123.26(17)
O2 C17 C18 121.39(16)
N1 C17 C18 115.34(16)
C17 C18 H18A 108.9(16)
C17 C18 H18B 112.7(15)
H18A C18 H18B 108(2)
C17 C18 H18C 110.4(15)
H18A C18 H18C 108(2)
H18B C18 H18C 108(2)
C20 C19 C10 174.5(2)
C19 C20 C21 173.4(2)
C26 C21 C22 119.3(2)
C26 C21 C20 121.96(19)
C22 C21 C20 118.7(2)
C23 C22 C21 119.8(3)
C23 C22 H22 122.4(15)
C21 C22 H22 117.8(15)
C24 C23 C22 120.5(3)
C24 C23 H23 121(2)
C22 C23 H23 119(2)
C23 C24 C25 120.2(2)
C23 C24 H24 121.0(18)
C25 C24 H24 118.7(18)
C24 C25 C26 120.1(3)
C24 C25 H25 119.9(18)
C26 C25 H25 119.9(19)
C25 C26 C21 120.1(2)
C25 C26 H26 119.7(16)
C21 C26 H26 120.2(15)

loop_
_geom_bond_atom_site_label_1
_geom_bond_atom_site_label_2
_geom_bond_distance
S1 C7 1.755(2)
S1 C8 1.816(2)
O1 C16 1.374(2)
O1 C1 1.433(2)
O2 C17 1.226(2)
N1 C17 1.351(2)
N1 C1 1.450(2)
N1 H1N1 0.83(2)
C1 C2 1.523(2)
C1 C9 1.538(2)
C2 C7 1.393(3)
C2 C3 1.394(3)
C3 C4 1.386(3)
C3 H3 0.96(2)
C4 C5 1.379(4)
C4 H4 0.93(3)
C5 C6 1.371(4)
C5 H5 0.95(3)
C6 C7 1.402(3)
C6 H6 1.01(3)
C8 C9 1.516(3)
C8 H8A 0.98(2)
C8 H8B 1.04(2)
C9 C10 1.541(2)
C9 H9 0.99(2)
C10 C19 1.473(2)
C10 C11 1.517(2)
C10 H10 1.03(2)
C11 C16 1.395(2)
C11 C12 1.395(2)
C12 C13 1.381(3)
C12 H12 0.97(2)
C13 C14 1.386(3)
C13 H13 0.96(2)
C14 C15 1.379(3)
C14 H14 0.96(2)
C15 C16 1.390(3)
C15 H15 0.98(2)
C17 C18 1.505(3)
C18 H18A 0.99(3)
C18 H18B 0.92(3)
C18 H18C 0.98(3)
C19 C20 1.190(3)
C20 C21 1.442(3)
C21 C26 1.390(3)
C21 C22 1.399(3)
C22 C23 1.386(3)
C22 H22 1.02(3)
C23 C24 1.374(5)
C23 H23 0.92(3)
C24 C25 1.378(4)
C24 H24 0.97(3)
C25 C26 1.389(3)
C25 H25 1.02(3)
C26 H26 0.95(3)

loop_
_geom_torsion_atom_site_label_1
_geom_torsion_atom_site_label_2
_geom_torsion_atom_site_label_3
_geom_torsion_atom_site_label_4
_geom_torsion
C16 O1 C1 N1 170.12(14)
C16 O1 C1 C2 -73.20(17)
C16 O1 C1 C9 49.10(18)
C17 N1 C1 O1 -56.8(2)
C17 N1 C1 C2 -174.62(16)
C17 N1 C1 C9 62.3(2)
O1 C1 C2 C7 159.36(15)
N1 C1 C2 C7 -85.78(19)
C9 C1 C2 C7 38.0(2)
O1 C1 C2 C3 -20.2(2)
N1 C1 C2 C3 94.70(19)
C9 C1 C2 C3 -141.52(16)
C7 C2 C3 C4 0.2(3)
C1 C2 C3 C4 179.71(18)
C2 C3 C4 C5 -0.4(3)
C3 C4 C5 C6 0.4(3)
C4 C5 C6 C7 -0.3(3)
C3 C2 C7 C6 0.0(3)
C1 C2 C7 C6 -179.54(17)
C3 C2 C7 S1 178.50(14)
C1 C2 C7 S1 -1.0(2)
C5 C6 C7 C2 0.1(3)
C5 C6 C7 S1 -178.60(17)
C8 S1 C7 C2 -7.43(19)
C8 S1 C7 C6 171.13(15)
C7 S1 C8 C9 -21.17(16)
S1 C8 C9 C1 58.36(18)
S1 C8 C9 C10 -64.11(18)
O1 C1 C9 C8 170.53(14)
N1 C1 C9 C8 53.73(19)
C2 C1 C9 C8 -67.79(19)
O1 C1 C9 C10 -64.40(17)
N1 C1 C9 C10 178.80(14)
C2 C1 C9 C10 57.29(19)
C8 C9 C10 C19 -68.3(2)
C1 C9 C10 C19 168.02(15)
C8 C9 C10 C11 168.94(15)
C1 C9 C10 C11 45.31(19)
C19 C10 C11 C16 -137.47(17)
C9 C10 C11 C16 -13.6(2)
C19 C10 C11 C12 42.1(2)
C9 C10 C11 C12 165.98(16)
C16 C11 C12 C13 2.7(3)
C10 C11 C12 C13 -176.81(17)
C11 C12 C13 C14 0.5(3)
C12 C13 C14 C15 -3.0(3)
C13 C14 C15 C16 2.2(3)
C1 O1 C16 C15 165.20(15)
C1 O1 C16 C11 -15.5(2)
C14 C15 C16 O1 -179.58(16)
C14 C15 C16 C11 1.1(3)
C12 C11 C16 O1 177.20(16)
C10 C11 C16 O1 -3.2(3)
C12 C11 C16 C15 -3.5(3)
C10 C11 C16 C15 176.04(16)
C1 N1 C17 O2 -1.3(3)
C1 N1 C17 C18 179.66(17)
C26 C21 C22 C23 -2.1(3)
C20 C21 C22 C23 175.51(19)
C21 C22 C23 C24 0.7(3)
C22 C23 C24 C25 0.6(4)
C23 C24 C25 C26 -0.5(3)
C24 C25 C26 C21 -0.9(3)
C22 C21 C26 C25 2.1(3)
C20 C21 C26 C25 -175.35(18)
